data_7702068
loop_
_publ_author_name
'Jiang, Lin'
'Zhang, Dong-Yan'
'Suo, Jing-Jing'
'Gu, Wen'
'Tian, Jin-Lei'
'Liu, Xin'
'Yan, Shi-Ping'

_publ_section_title
;
 Synthesis, magnetism and spectral studies of six defective dicubane
 tetranuclear {M4O6} (M = Ni(II), Co(II), Zn(II)) and three trinuclear
 Cd(II) complexes with polydentate Schiff base ligands.
;
_journal_issue 25
_journal_name_full 'Dalton transactions (Cambridge, England : 2003)'
_journal_page_first 10233
_journal_page_last 10248
_journal_paper_doi 10.1039/c6dt00380j
_journal_volume 45
_journal_year 2016
_chemical_formula_moiety 'C38 H40 Cd3 Cl2 N4 O10'
_chemical_formula_sum 'C38 H40 Cd3 Cl2 N4 O10'
_chemical_formula_weight 1120.84
_space_group_crystal_system orthorhombic
_space_group_IT_number 60
_space_group_name_Hall '-P 2n 2ab'
_space_group_name_H-M_alt 'P b c n'
_atom_sites_solution_hydrogens geom
_atom_sites_solution_primary direct
_audit_creation_date 2015-09-28
_audit_creation_method
;
Olex2 1.2
(compiled 2015.01.26 svn.r3150 for OlexSys, GUI svn.r4998)
;
_audit_update_record
;
2015-12-21 deposited with the CCDC.
2016-05-11 downloaded from the CCDC.
;
_cell_angle_alpha 90
_cell_angle_beta 90
_cell_angle_gamma 90
_cell_formula_units_Z 4
_cell_length_a 15.432(3)
_cell_length_b 19.782(4)
_cell_length_c 15.142(3)
_cell_measurement_reflns_used 12784
_cell_measurement_temperature 113.1500
_cell_measurement_theta_max 27.8864
_cell_measurement_theta_min 1.6753
_cell_volume 4622.5(16)
_computing_cell_refinement 'CrystalClear (Rigaku Inc., 2008)'
_computing_data_collection 'CrystalClear (Rigaku Inc., 2008)'
_computing_data_reduction 'CrystalClear (Rigaku Inc., 2008)'
_computing_molecular_graphics 'Olex2 (Dolomanov et al., 2009)'
_computing_publication_material 'Olex2 (Dolomanov et al., 2009)'
_computing_structure_refinement 'ShelXL (Sheldrick, 2008)'
_computing_structure_solution
;
????
;
_diffrn_ambient_temperature 113.1500
_diffrn_detector_area_resol_mean 28.5714
_diffrn_measured_fraction_theta_full 0.999
_diffrn_measured_fraction_theta_max 0.998
_diffrn_measurement_details
;
scan:
	Number of images: 180
	           Slice: -120.0000 - 60.0000
	     Image width: 1.0000
	        Exp time: 1.0000
	   Rotation axis: Omega
	           Omega: 0.0000
	             Chi: 45.0000
	             Phi: 0.0000
	             XTD: 45.1391
	          2theta: -29.8951
scan:
	Number of images: 180
	           Slice: -120.0000 - 60.0000
	     Image width: 1.0000
	        Exp time: 1.0000
	   Rotation axis: Omega
	           Omega: 0.0000
	             Chi: 45.0000
	             Phi: 90.0000
	             XTD: 45.1391
	          2theta: -29.8951
scan:
	Number of images: 180
	           Slice: -120.0000 - 60.0000
	     Image width: 1.0000
	        Exp time: 1.0000
	   Rotation axis: Omega
	           Omega: 0.0000
	             Chi: 45.0000
	             Phi: 180.0000
	             XTD: 45.1391
	          2theta: -29.8951
;
_diffrn_measurement_device
;
Saturn70 (4x4 bin mode)
;
_diffrn_measurement_device_details
;
AFC10: Fixed Chi 2 circle
;
_diffrn_measurement_method dtprofit.ref
_diffrn_orient_matrix_type d*Trek
_diffrn_orient_matrix_UB_11 -0.0570
_diffrn_orient_matrix_UB_12 0.0333
_diffrn_orient_matrix_UB_13 0.0011
_diffrn_orient_matrix_UB_21 0.0224
_diffrn_orient_matrix_UB_22 0.0399
_diffrn_orient_matrix_UB_23 -0.0459
_diffrn_orient_matrix_UB_31 -0.0185
_diffrn_orient_matrix_UB_32 -0.0307
_diffrn_orient_matrix_UB_33 -0.0356
_diffrn_radiation_detector CCD
_diffrn_radiation_monochromator Confocal
_diffrn_radiation_type MoK\a
_diffrn_radiation_wavelength 0.71073
_diffrn_reflns_av_R_equivalents 0.0221
_diffrn_reflns_av_unetI/netI 0.0354
_diffrn_reflns_Laue_measured_fraction_full 0.999
_diffrn_reflns_Laue_measured_fraction_max 0.998
_diffrn_reflns_limit_h_max 20
_diffrn_reflns_limit_h_min 0
_diffrn_reflns_limit_k_max 26
_diffrn_reflns_limit_k_min 0
_diffrn_reflns_limit_l_max 19
_diffrn_reflns_limit_l_min -19
_diffrn_reflns_number 10653
_diffrn_reflns_point_group_measured_fraction_full 0.999
_diffrn_reflns_point_group_measured_fraction_max 0.998
_diffrn_reflns_theta_full 25.242
_diffrn_reflns_theta_max 27.897
_diffrn_reflns_theta_min 1.674
_diffrn_source 'Rotating Anode'
_diffrn_source_current 16.0000
_diffrn_source_power 0.8000
_diffrn_source_voltage 50.0000
_exptl_absorpt_coefficient_mu 1.537
_exptl_absorpt_correction_T_max 1.0000
_exptl_absorpt_correction_T_min 0.8165
_exptl_absorpt_correction_type multi-scan
_exptl_crystal_colour Colorless
_exptl_crystal_density_diffrn 1.611
_exptl_crystal_description Prism
_exptl_crystal_F_000 2216
_exptl_crystal_size_max 0.2
_exptl_crystal_size_mid 0.2
_exptl_crystal_size_min 0.2
_refine_diff_density_max 0.737
_refine_diff_density_min -2.095
_refine_diff_density_rms 0.146
_refine_ls_extinction_method none
_refine_ls_goodness_of_fit_ref 1.187
_refine_ls_hydrogen_treatment constr
_refine_ls_matrix_type full
_refine_ls_number_parameters 261
_refine_ls_number_reflns 5520
_refine_ls_number_restraints 0
_refine_ls_restrained_S_all 1.187
_refine_ls_R_factor_all 0.0480
_refine_ls_R_factor_gt 0.0431
_refine_ls_shift/su_max 0.000
_refine_ls_shift/su_mean 0.000
_refine_ls_structure_factor_coef Fsqd
_refine_ls_weighting_details 'w=1/[\s^2^(Fo^2^)+(0.1000P)^2^] where P=(Fo^2^+2Fc^2^)/3'
_refine_ls_weighting_scheme calc
_refine_ls_wR_factor_gt 0.1519
_refine_ls_wR_factor_ref 0.1569
_reflns_Friedel_coverage 0.000
_reflns_number_gt 4963
_reflns_number_total 5520
_reflns_threshold_expression 'I > 2\s(I)'
_cod_data_source_file c6dt00380j2.cif
_cod_data_source_block cd
_cod_depositor_comments
;
The following automatic conversions were performed:

data item '_exptl_absorpt_correction_type' value 'Multi-scan' was
changed to 'multi-scan' in accordance with the
/home/saulius/struct/COD-crude-data/automatic-downloads/DataCite-retrospective/RSC/depositions/lib/dictionaries/cif_core.dic
dictionary named 'cif_core.dic' version 2.4.2 last updated on
2011-04-26.

Automatic conversion script
Id: cif_fix_values 6909 2019-04-08 15:41:33Z antanas 
;
_cod_database_code 7702068
_shelxl_version_number 2013-4
_shelx_space_group_comment
;
The symmetry employed for this shelxl refinement is uniquely defined
by the following loop, which should always be used as a source of
symmetry information in preference to the above space-group names.
They are only intended as comments.
;
_diffrn_number_total 21928
_olex2_refinement_description
;
1. Fixed Uiso
 At 1.2 times of:
  All C(H) groups, All C(H,H) groups
 At 1.5 times of:
  All C(H,H,H) groups, All O(H) groups
2.a Ternary CH refined with riding coordinates:
 C36(H36)
2.b Secondary CH2 refined with riding coordinates:
 C33(H33A,H33B), C41(H41A,H41B)
2.c Aromatic/amide H refined with riding coordinates:
 C11(H11), C14(H14), C16(H16), C18(H18), C20(H20), C29(H29), C32(H32), C34(H34)
2.d Idealised Me refined as rotating group:
 C12(H12A,H12B,H12C), C22(H22A,H22B,H22C)
2.e Idealised tetrahedral OH refined as rotating group:
 O21(H21)
;
_olex2_submission_special_instructions 'No special instructions were received'

loop_
_space_group_symop_operation_xyz
'x, y, z'
'-x+1/2, -y+1/2, z+1/2'
'x+1/2, -y+1/2, -z'
'-x, y, -z+1/2'
'-x, -y, -z'
'x-1/2, y-1/2, -z-1/2'
'-x-1/2, y-1/2, z'
'x, -y, z-1/2'

loop_
_atom_site_label
_atom_site_type_symbol
_atom_site_fract_x
_atom_site_fract_y
_atom_site_fract_z
_atom_site_U_iso_or_equiv
_atom_site_adp_type
_atom_site_occupancy
_atom_site_site_symmetry_order
_atom_site_calc_flag
_atom_site_refinement_flags_posn
_atom_site_refinement_flags_adp
_atom_site_refinement_flags_occupancy
Cd1 Cd 0.16621(2) 0.17430(2) 0.58072(2) 0.02416(13) Uani 1 1 d . . .
Cd2 Cd 0.0000 0.17130(2) 0.7500 0.01722(13) Uani 1 2 d S T P
Cl1 Cl 0.30431(6) 0.11263(5) 0.58751(8) 0.0424(3) Uani 1 1 d . . .
O5 O 0.06185(15) 0.26179(12) 0.85729(16) 0.0245(5) Uani 1 1 d . . .
O7 O 0.09512(15) 0.07670(11) 0.80256(15) 0.0225(5) Uani 1 1 d . . .
O8 O 0.03772(15) 0.12786(11) 0.61538(15) 0.0212(5) Uani 1 1 d . . .
O9 O 0.12298(15) 0.22780(11) 0.70414(17) 0.0236(5) Uani 1 1 d . . .
C11 C 0.1568(2) 0.03294(16) 0.9395(2) 0.0212(6) Uani 1 1 d . . .
H11 H 0.2040 0.0144 0.9099 0.025 Uiso 1 1 calc R . .
C12 C 0.1673(2) 0.0482(2) 0.7556(2) 0.0286(8) Uani 1 1 d . . .
H12A H 0.1577 0.0524 0.6932 0.043 Uiso 1 1 calc GR . .
H12B H 0.1731 0.0013 0.7708 0.043 Uiso 1 1 calc GR . .
H12C H 0.2193 0.0718 0.7715 0.043 Uiso 1 1 calc GR . .
C13 C 0.0940(2) 0.06709(15) 0.8936(2) 0.0200(6) Uani 1 1 d . . .
C14 C -0.0799(2) 0.05521(18) 0.4258(2) 0.0266(7) Uani 1 1 d . . .
H14 H -0.0756 0.0515 0.3647 0.032 Uiso 1 1 calc R . .
C15 C -0.0202(2) 0.09694(15) 0.5653(2) 0.0185(6) Uani 1 1 d . . .
C16 C 0.1991(3) 0.33319(19) 0.5798(3) 0.0333(9) Uani 1 1 d . . .
H16 H 0.2208 0.3717 0.5524 0.040 Uiso 1 1 calc R . .
N17 N 0.20397(18) 0.27812(15) 0.5337(2) 0.0293(7) Uani 1 1 d . . .
C18 C 0.1496(2) 0.02604(17) 1.0317(2) 0.0236(7) Uani 1 1 d . . .
H18 H 0.1912 0.0022 1.0635 0.028 Uiso 1 1 calc R . .
C20 C 0.0527(3) 0.11959(19) 0.4163(2) 0.0295(8) Uani 1 1 d . . .
H20 H 0.0464 0.1133 0.3558 0.035 Uiso 1 1 calc R . .
O21 O 0.1055(2) 0.28475(15) 0.3698(2) 0.0429(7) Uani 1 1 d . . .
H21 H 0.0704 0.2593 0.3464 0.064 Uiso 1 1 calc GR . .
C22 C 0.0289(2) 0.2790(2) 0.9432(3) 0.0310(8) Uani 1 1 d . . .
H22A H -0.0194 0.3092 0.9371 0.047 Uiso 1 1 calc GR . .
H22B H 0.0737 0.3006 0.9770 0.047 Uiso 1 1 calc GR . .
H22C H 0.0106 0.2386 0.9731 0.047 Uiso 1 1 calc GR . .
C24 C -0.0151(2) 0.09051(16) 0.4725(2) 0.0220(6) Uani 1 1 d . . .
N26 N 0.1195(2) 0.15260(16) 0.4412(2) 0.0305(7) Uani 1 1 d . . .
C27 C 0.1287(2) 0.29302(17) 0.7236(2) 0.0243(7) Uani 1 1 d . . .
C28 C 0.1644(2) 0.3437(2) 0.6686(3) 0.0303(8) Uani 1 1 d . . .
C29 C 0.1662(3) 0.4110(2) 0.6987(3) 0.0372(9) Uani 1 1 d . . .
H29 H 0.1898 0.4440 0.6621 0.045 Uiso 1 1 calc R . .
C31 C 0.0958(2) 0.31436(17) 0.8075(3) 0.0264(7) Uani 1 1 d . . .
C32 C 0.1347(3) 0.42988(19) 0.7789(3) 0.0372(9) Uani 1 1 d . . .
H32 H 0.1374 0.4749 0.7966 0.045 Uiso 1 1 calc R . .
C33 C 0.2432(3) 0.2841(2) 0.4454(3) 0.0387(9) Uani 1 1 d . . .
H33A H 0.2992 0.2619 0.4459 0.046 Uiso 1 1 calc R . .
H33B H 0.2528 0.3316 0.4327 0.046 Uiso 1 1 calc R . .
C34 C 0.0985(2) 0.38110(18) 0.8346(3) 0.0328(8) Uani 1 1 d . . .
H34 H 0.0763 0.3934 0.8894 0.039 Uiso 1 1 calc R . .
C36 C 0.1878(3) 0.2535(2) 0.3715(3) 0.0382(9) Uani 1 1 d . . .
H36 H 0.2164 0.2656 0.3158 0.046 Uiso 1 1 calc R . .
C41 C 0.1778(3) 0.1766(2) 0.3706(4) 0.0403(11) Uani 1 1 d . . .
H41A H 0.1549 0.1626 0.3138 0.048 Uiso 1 1 calc R . .
H41B H 0.2343 0.1558 0.3780 0.048 Uiso 1 1 calc R . .

loop_
_atom_site_aniso_label
_atom_site_aniso_U_11
_atom_site_aniso_U_22
_atom_site_aniso_U_33
_atom_site_aniso_U_23
_atom_site_aniso_U_13
_atom_site_aniso_U_12
Cd1 0.01705(19) 0.02181(19) 0.0336(2) 0.00265(9) 0.00452(10) 0.00103(8)
Cd2 0.0154(2) 0.01525(19) 0.0210(2) 0.000 -0.00053(12) 0.000
Cl1 0.0210(4) 0.0396(5) 0.0668(7) 0.0161(5) 0.0117(4) 0.0092(4)
O5 0.0202(11) 0.0261(12) 0.0271(12) -0.0032(10) -0.0003(10) -0.0033(9)
O7 0.0243(11) 0.0216(11) 0.0216(11) 0.0005(9) 0.0029(9) 0.0076(9)
O8 0.0205(11) 0.0188(11) 0.0243(12) 0.0003(9) 0.0021(9) -0.0020(8)
O9 0.0189(11) 0.0211(11) 0.0309(13) -0.0007(9) -0.0004(9) -0.0058(9)
C11 0.0195(15) 0.0165(14) 0.0275(17) -0.0006(13) -0.0005(12) -0.0025(11)
C12 0.0295(19) 0.0327(19) 0.0236(18) 0.0014(14) 0.0107(13) 0.0114(14)
C13 0.0206(15) 0.0145(13) 0.0248(16) -0.0001(11) 0.0016(12) -0.0009(11)
C14 0.0298(18) 0.0273(17) 0.0227(17) -0.0010(12) -0.0027(13) 0.0065(14)
C15 0.0181(14) 0.0138(13) 0.0234(15) 0.0020(11) -0.0007(12) 0.0021(11)
C16 0.025(2) 0.0269(18) 0.047(3) 0.0076(15) 0.0027(17) -0.0103(14)
N17 0.0171(13) 0.0280(15) 0.0427(18) 0.0052(13) 0.0051(13) -0.0040(11)
C18 0.0208(15) 0.0228(15) 0.0272(17) 0.0051(13) -0.0051(13) -0.0032(12)
C20 0.0311(19) 0.0318(18) 0.0255(18) 0.0015(14) 0.0085(14) 0.0036(15)
O21 0.0462(18) 0.0400(16) 0.0425(18) 0.0022(13) 0.0048(15) 0.0029(13)
C22 0.0228(17) 0.036(2) 0.035(2) -0.0065(15) -0.0030(15) -0.0015(14)
C24 0.0249(16) 0.0168(14) 0.0242(17) -0.0002(12) 0.0029(13) 0.0005(12)
N26 0.0333(17) 0.0243(14) 0.0338(17) 0.0021(13) 0.0104(14) 0.0006(13)
C27 0.0150(14) 0.0250(16) 0.0328(19) -0.0026(14) -0.0056(13) -0.0009(12)
C28 0.0218(17) 0.0217(16) 0.047(2) 0.0027(17) -0.0015(15) -0.0055(12)
C29 0.036(2) 0.0221(18) 0.053(3) 0.0004(17) 0.0005(17) -0.0107(14)
C31 0.0179(15) 0.0180(14) 0.043(2) -0.0030(14) -0.0064(14) -0.0041(12)
C32 0.038(2) 0.0194(16) 0.055(3) -0.0057(16) -0.0055(19) -0.0056(15)
C33 0.032(2) 0.035(2) 0.049(2) 0.0052(18) 0.0177(18) -0.0086(16)
C34 0.0278(17) 0.0239(17) 0.047(2) -0.0059(15) -0.0011(16) -0.0010(14)
C36 0.039(2) 0.038(2) 0.038(2) 0.0012(17) 0.0199(18) -0.0077(18)
C41 0.039(2) 0.037(2) 0.044(3) -0.0007(17) 0.026(2) -0.0033(16)

loop_
_atom_type_symbol
_atom_type_description
_atom_type_scat_dispersion_real
_atom_type_scat_dispersion_imag
_atom_type_scat_source
C C 0.0033 0.0016 'International Tables Vol C Tables 4.2.6.8 and 6.1.1.4'
H H 0.0000 0.0000 'International Tables Vol C Tables 4.2.6.8 and 6.1.1.4'
Cd Cd -0.8075 1.2024 'International Tables Vol C Tables 4.2.6.8 and 6.1.1.4'
Cl Cl 0.1484 0.1585 'International Tables Vol C Tables 4.2.6.8 and 6.1.1.4'
N N 0.0061 0.0033 'International Tables Vol C Tables 4.2.6.8 and 6.1.1.4'
O O 0.0106 0.0060 'International Tables Vol C Tables 4.2.6.8 and 6.1.1.4'

loop_
_geom_angle_atom_site_label_1
_geom_angle_atom_site_label_2
_geom_angle_atom_site_label_3
_geom_angle
_geom_angle_site_symmetry_1
_geom_angle_site_symmetry_3
O8 Cd1 Cl1 123.53(6) . .
O8 Cd1 O9 74.72(8) . .
O8 Cd1 N17 132.48(9) . .
O8 Cd1 N26 81.97(10) . .
O9 Cd1 Cl1 117.13(7) . .
O9 Cd1 N17 84.84(10) . .
O9 Cd1 N26 140.10(10) . .
N17 Cd1 Cl1 103.99(8) . .
N17 Cd1 N26 87.74(12) . .
N26 Cd1 Cl1 102.71(9) . .
O5 Cd2 O5 92.94(11) 4_556 .
O7 Cd2 O5 158.00(8) 4_556 .
O7 Cd2 O5 95.77(8) 4_556 4_556
O7 Cd2 O5 95.77(8) . .
O7 Cd2 O5 158.01(8) . 4_556
O7 Cd2 O7 83.48(11) . 4_556
O8 Cd2 O5 78.18(8) . 4_556
O8 Cd2 O5 78.18(8) 4_556 .
O8 Cd2 O5 136.25(8) 4_556 4_556
O8 Cd2 O5 136.25(8) . .
O8 Cd2 O7 65.54(8) . 4_556
O8 Cd2 O7 65.53(8) 4_556 .
O8 Cd2 O7 81.57(8) . .
O8 Cd2 O7 81.57(8) 4_556 4_556
O8 Cd2 O8 135.86(11) 4_556 .
O8 Cd2 O9 72.83(8) 4_556 4_556
O8 Cd2 O9 72.83(8) . .
O8 Cd2 O9 131.22(9) . 4_556
O8 Cd2 O9 131.22(9) 4_556 .
O9 Cd2 O5 77.32(8) 4_556 .
O9 Cd2 O5 63.44(8) 4_556 4_556
O9 Cd2 O5 63.44(8) . .
O9 Cd2 O5 77.32(8) . 4_556
O9 Cd2 O7 88.60(8) . .
O9 Cd2 O7 138.30(8) 4_556 .
O9 Cd2 O7 138.31(8) . 4_556
O9 Cd2 O7 88.60(8) 4_556 4_556
O9 Cd2 O9 122.11(12) 4_556 .
C22 O5 Cd2 126.8(2) . .
C31 O5 Cd2 108.4(2) . .
C31 O5 C22 116.6(3) . .
C12 O7 Cd2 126.2(2) . .
C13 O7 Cd2 114.16(18) . .
C13 O7 C12 116.4(3) . .
Cd1 O8 Cd2 106.20(9) . .
C15 O8 Cd1 130.7(2) . .
C15 O8 Cd2 120.9(2) . .
Cd1 O9 Cd2 105.42(9) . .
C27 O9 Cd1 128.5(2) . .
C27 O9 Cd2 117.3(2) . .
C13 C11 C18 119.7(3) . .
O7 C13 C15 112.6(3) . 4_556
C11 C13 O7 124.2(3) . .
C11 C13 C15 123.2(3) . 4_556
C18 C14 C24 121.7(3) 4_556 .
O8 C15 C13 118.8(3) . 4_556
O8 C15 C24 125.0(3) . .
C24 C15 C13 116.2(3) . 4_556
N17 C16 C28 129.5(3) . .
C16 N17 Cd1 125.6(3) . .
C16 N17 C33 116.4(3) . .
C33 N17 Cd1 117.9(2) . .
C14 C18 C11 119.0(3) 4_556 .
N26 C20 C24 127.2(3) . .
C14 C24 C15 120.3(3) . .
C14 C24 C20 114.1(3) . .
C15 C24 C20 125.6(3) . .
C20 N26 Cd1 128.8(3) . .
C20 N26 C41 116.3(4) . .
C41 N26 Cd1 114.8(3) . .
O9 C27 C28 125.8(4) . .
O9 C27 C31 117.4(3) . .
C28 C27 C31 116.9(3) . .
C27 C28 C16 125.7(4) . .
C29 C28 C16 115.1(4) . .
C29 C28 C27 119.2(4) . .
C32 C29 C28 122.8(4) . .
O5 C31 C27 113.3(3) . .
C34 C31 O5 124.5(4) . .
C34 C31 C27 122.3(4) . .
C29 C32 C34 119.5(4) . .
N17 C33 C36 113.8(3) . .
C31 C34 C32 119.4(4) . .
O21 C36 C33 110.0(3) . .
O21 C36 C41 110.1(3) . .
C41 C36 C33 117.1(4) . .
N26 C41 C36 112.1(3) . .

loop_
_geom_bond_atom_site_label_1
_geom_bond_atom_site_label_2
_geom_bond_distance
_geom_bond_site_symmetry_2
Cd1 Cl1 2.4576(10) .
Cd1 O8 2.248(2) .
Cd1 O9 2.249(3) .
Cd1 N17 2.250(3) .
Cd1 N26 2.273(3) .
Cd2 O5 2.599(2) .
Cd2 O5 2.599(2) 4_556
Cd2 O7 2.508(2) 4_556
Cd2 O7 2.508(2) .
Cd2 O8 2.287(2) 4_556
Cd2 O8 2.287(2) .
Cd2 O9 2.309(2) 4_556
Cd2 O9 2.309(2) .
O5 C22 1.438(5) .
O5 C31 1.387(4) .
O7 C12 1.437(4) .
O7 C13 1.391(4) .
O8 C15 1.322(4) .
O9 C27 1.326(4) .
C11 C13 1.371(5) .
C11 C18 1.407(5) .
C13 C15 1.427(4) 4_556
C14 C18 1.380(5) 4_556
C14 C24 1.411(5) .
C15 C13 1.427(4) 4_556
C15 C24 1.413(5) .
C16 N17 1.296(5) .
C16 C28 1.461(6) .
N17 C33 1.472(5) .
C18 C14 1.380(5) 4_556
C20 C24 1.466(5) .
C20 N26 1.277(5) .
O21 C36 1.412(5) .
N26 C41 1.475(5) .
C27 C28 1.414(5) .
C27 C31 1.433(6) .
C28 C29 1.408(6) .
C29 C32 1.360(7) .
C31 C34 1.383(5) .
C32 C34 1.399(6) .
C33 C36 1.533(6) .
C36 C41 1.530(6) .

loop_
_platon_squeeze_void_nr
_platon_squeeze_void_average_x
_platon_squeeze_void_average_y
_platon_squeeze_void_average_z
_platon_squeeze_void_volume
_platon_squeeze_void_count_electrons
_platon_squeeze_void_content
1 -0.008 0.000 0.500 422 149 ' '
2 -0.010 0.500 1.000 421 149 ' '
